data_7710460
loop_
_publ_author_name
'Chen, Xuean'
'Bian, Ruru'
'Xiao, Weiqiang'
'Song, Xiaoyan'

_publ_section_title
;
 A new rare-earth oxyborate
 Ba<sub>3</sub>BiPbEuO(BO<sub>3</sub>)<sub>4</sub> and the luminescence
 properties of the
 Ba<sub>3</sub>BiPbY<sub>1-<i>x</i></sub>Eu<sub><i>x</i></sub>O(BO<sub>3</sub>)<sub>4</sub>
 phosphors.
;
_journal_issue 24
_journal_name_full 'Dalton transactions (Cambridge, England : 2003)'
_journal_page_first 9454
_journal_page_last 9466
_journal_paper_doi 10.1039/d2dt01063a
_journal_volume 51
_journal_year 2022
_chemical_formula_sum 'B4 Ba3 Bi Eu O13 Pb'
_chemical_formula_weight 1231.39
_space_group_crystal_system hexagonal
_space_group_IT_number 194
_space_group_name_Hall '-P 6c 2c'
_space_group_name_H-M_alt 'P 63/m m c'
_audit_creation_method SHELXL-2018/3
_audit_update_record
;
2022-04-06 deposited with the CCDC.	2022-06-08 downloaded from the CCDC.
;
_cell_angle_alpha 90
_cell_angle_beta 90
_cell_angle_gamma 120
_cell_formula_units_Z 2
_cell_length_a 5.4305(1)
_cell_length_b 5.4305(1)
_cell_length_c 26.3501(3)
_cell_measurement_reflns_used 11896
_cell_measurement_temperature 289.9(8)
_cell_measurement_theta_max 36.3240
_cell_measurement_theta_min 4.3170
_cell_volume 672.965(19)
_computing_cell_refinement 'CrysAlisPro 1.171.39.46e (Rigaku OD, 2018)'
_computing_data_collection 'CrysAlisPro 1.171.39.46e (Rigaku OD, 2018)'
_computing_data_reduction 'CrysAlisPro 1.171.39.46e (Rigaku OD, 2018)'
_computing_publication_material 'SHELXL-2018/3 (Sheldrick, 2018)'
_computing_structure_refinement 'SHELXL-2018/3 (Sheldrick, 2018)'
_computing_structure_solution 'SHELXS-2018/3 (Sheldrick, 2018)'
_diffrn_ambient_environment air
_diffrn_ambient_temperature 289.9(8)
_diffrn_detector 'CCD plate'
_diffrn_detector_area_resol_mean 10.3376
_diffrn_detector_type AtlasS2
_diffrn_measured_fraction_theta_full 0.993
_diffrn_measured_fraction_theta_max 0.996
_diffrn_measurement_device 'four-circle diffractometer'
_diffrn_measurement_device_type 'SuperNova, Dual, Cu at home/near, AtlasS2'
_diffrn_radiation_monochromator mirror
_diffrn_radiation_probe x-ray
_diffrn_radiation_type 'Mo K\a'
_diffrn_radiation_wavelength 0.71073
_diffrn_reflns_av_R_equivalents 0.0536
_diffrn_reflns_av_unetI/netI 0.0095
_diffrn_reflns_Laue_measured_fraction_full 0.993
_diffrn_reflns_Laue_measured_fraction_max 0.996
_diffrn_reflns_limit_h_max 7
_diffrn_reflns_limit_h_min -7
_diffrn_reflns_limit_k_max 7
_diffrn_reflns_limit_k_min -7
_diffrn_reflns_limit_l_max 38
_diffrn_reflns_limit_l_min -38
_diffrn_reflns_number 26123
_diffrn_reflns_point_group_measured_fraction_full 0.993
_diffrn_reflns_point_group_measured_fraction_max 0.996
_diffrn_reflns_theta_full 25.242
_diffrn_reflns_theta_max 30.949
_diffrn_reflns_theta_min 4.334
_diffrn_source 'micro-focus sealed X-ray tube'
_diffrn_source_type 'SuperNova (Mo) X-ray Source'
_exptl_absorpt_coefficient_mu 38.783
_exptl_absorpt_correction_T_max 1.00000
_exptl_absorpt_correction_T_min 0.34088
_exptl_absorpt_correction_type multi-scan
_exptl_absorpt_process_details
;
CrysAlisPro 1.171.40.53 (Rigaku Oxford Diffraction, 2019)
Empirical absorption correction using spherical harmonics,
 implemented in SCALE3 ABSPACK scaling algorithm.
;
_exptl_crystal_colour colorless
_exptl_crystal_density_diffrn 6.077
_exptl_crystal_description plate
_exptl_crystal_F_000 1040
_exptl_crystal_size_max 0.20
_exptl_crystal_size_mid 0.15
_exptl_crystal_size_min 0.05
_refine_diff_density_max 6.004
_refine_diff_density_min -4.662
_refine_diff_density_rms 0.430
_refine_ls_extinction_coef 0.0027(3)
_refine_ls_extinction_expression Fc^*^=kFc[1+0.001xFc^2^\l^3^/sin(2\q)]^-1/4^
_refine_ls_extinction_method 'SHELXL-2018/3 (Sheldrick 2018)'
_refine_ls_goodness_of_fit_ref 1.212
_refine_ls_hydrogen_treatment undef
_refine_ls_matrix_type full
_refine_ls_number_parameters 32
_refine_ls_number_reflns 471
_refine_ls_number_restraints 66
_refine_ls_restrained_S_all 1.142
_refine_ls_R_factor_all 0.0526
_refine_ls_R_factor_gt 0.0507
_refine_ls_shift/su_max 0.000
_refine_ls_shift/su_mean 0.000
_refine_ls_structure_factor_coef Fsqd
_refine_ls_weighting_details 'w=1/[\s^2^(Fo^2^)+(0.0254P)^2^+47.6921P] where P=(Fo^2^+2Fc^2^)/3'
_refine_ls_weighting_scheme calc
_refine_ls_wR_factor_gt 0.1060
_refine_ls_wR_factor_ref 0.1069
_reflns_Friedel_coverage 0.000
_reflns_number_gt 444
_reflns_number_total 471
_reflns_threshold_expression 'I > 2\s(I)'
_cod_data_source_file d2dt01063a2.cif
_cod_data_source_block BaBiPbEuBO
_cod_depositor_comments 'Adding full bibliography for 7710460.cif.'
_cod_original_cell_volume 672.96(3)
_cod_database_code 7710460
_shelx_shelxl_version_number 2018/3
_shelx_space_group_comment
;
The symmetry employed for this shelxl refinement is uniquely defined
by the following loop, which should always be used as a source of
symmetry information in preference to the above space-group names.
They are only intended as comments.
;
_oxdiff_exptl_absorpt_empirical_full_min 0.613
_oxdiff_exptl_absorpt_empirical_full_max 2.082
_oxdiff_exptl_absorpt_empirical_details
;
Empirical correction (ABSPACK) includes:
- Absorption correction using spherical harmonics
- Frame scaling
- Detector area scaling
;

loop_
_space_group_symop_operation_xyz
'x, y, z'
'-y, x-y, z'
'-x+y, -x, z'
'-x, -y, z+1/2'
'y, -x+y, z+1/2'
'x-y, x, z+1/2'
'y, x, -z'
'x-y, -y, -z'
'-x, -x+y, -z'
'-y, -x, -z+1/2'
'-x+y, y, -z+1/2'
'x, x-y, -z+1/2'
'-x, -y, -z'
'y, -x+y, -z'
'x-y, x, -z'
'x, y, -z-1/2'
'-y, x-y, -z-1/2'
'-x+y, -x, -z-1/2'
'-y, -x, z'
'-x+y, y, z'
'x, x-y, z'
'y, x, z-1/2'
'x-y, -y, z-1/2'
'-x, -x+y, z-1/2'

loop_
_atom_site_label
_atom_site_type_symbol
_atom_site_fract_x
_atom_site_fract_y
_atom_site_fract_z
_atom_site_U_iso_or_equiv
_atom_site_adp_type
_atom_site_occupancy
_atom_site_site_symmetry_order
_atom_site_calc_flag
_atom_site_refinement_flags_posn
_atom_site_refinement_flags_adp
_atom_site_refinement_flags_occupancy
_atom_site_disorder_assembly
_atom_site_disorder_group
Eu1 Eu 0.000000 0.000000 0.000000 0.0074(3) Uani 1 12 d S T P . .
Ba1 Ba 0.666667 0.333333 0.08912(4) 0.0138(3) Uani 1 6 d S T P . .
Ba2 Ba 0.666667 0.333333 0.250000 0.0213(5) Uani 1 12 d S T P . .
Bi1 Bi 0.000000 0.000000 0.16879(4) 0.0377(4) Uani 0.5 6 d S T P . .
Pb1 Pb 0.000000 0.000000 0.16879(4) 0.0377(4) Uani 0.5 6 d S T P . .
B1 B 0.333333 0.666667 0.0541(9) 0.015(3) Uani 1 6 d S TU P . .
B2 B 0.333333 0.666667 0.1722(8) 0.013(3) Uani 1 6 d S TU P . .
O1 O 0.1875(11) 0.375(2) 0.0548(4) 0.0208(18) Uani 1 2 d S TU P . .
O2 O 0.039(2) 0.5195(12) 0.1720(3) 0.024(2) Uani 1 2 d S TU P . .
O3 O 0.000000 0.000000 0.250000 0.021(4) Uani 1 12 d S TU P . .

loop_
_atom_site_aniso_label
_atom_site_aniso_U_11
_atom_site_aniso_U_22
_atom_site_aniso_U_33
_atom_site_aniso_U_23
_atom_site_aniso_U_13
_atom_site_aniso_U_12
Eu1 0.0075(4) 0.0075(4) 0.0074(5) 0.000 0.000 0.0037(2)
Ba1 0.0163(4) 0.0163(4) 0.0087(5) 0.000 0.000 0.0082(2)
Ba2 0.0291(7) 0.0291(7) 0.0058(7) 0.000 0.000 0.0145(4)
Bi1 0.0498(6) 0.0498(6) 0.0136(5) 0.000 0.000 0.0249(3)
Pb1 0.0498(6) 0.0498(6) 0.0136(5) 0.000 0.000 0.0249(3)
B1 0.018(5) 0.018(5) 0.009(6) 0.000 0.000 0.009(2)
B2 0.018(5) 0.018(5) 0.002(6) 0.000 0.000 0.009(2)
O1 0.019(3) 0.019(4) 0.025(4) -0.003(4) -0.0015(18) 0.009(2)
O2 0.017(5) 0.038(4) 0.011(3) 0.0009(16) 0.002(3) 0.009(2)
O3 0.023(5) 0.023(5) 0.018(7) 0.000 0.000 0.011(2)

loop_
_atom_type_symbol
_atom_type_description
_atom_type_scat_dispersion_real
_atom_type_scat_dispersion_imag
_atom_type_scat_source
B B 0.0013 0.0007 'International Tables Vol C Tables 4.2.6.8 and 6.1.1.4'
O O 0.0106 0.0060 'International Tables Vol C Tables 4.2.6.8 and 6.1.1.4'
Ba Ba -0.3244 2.2819 'International Tables Vol C Tables 4.2.6.8 and 6.1.1.4'
Bi Bi -4.1077 10.2566 'International Tables Vol C Tables 4.2.6.8 and 6.1.1.4'
Pb Pb -3.3944 10.1111 'International Tables Vol C Tables 4.2.6.8 and 6.1.1.4'
Eu Eu -0.1578 3.6682 'International Tables Vol C Tables 4.2.6.8 and 6.1.1.4'

loop_
_geom_angle_atom_site_label_1
_geom_angle_atom_site_label_2
_geom_angle_atom_site_label_3
_geom_angle
_geom_angle_site_symmetry_1
_geom_angle_site_symmetry_3
_geom_angle_publ_flag
O1 Eu1 O1 180.0(8) 15 3 ?
O1 Eu1 O1 95.9(4) 15 . ?
O1 Eu1 O1 84.1(4) 3 . ?
O1 Eu1 O1 84.1(4) 15 13 ?
O1 Eu1 O1 95.9(4) 3 13 ?
O1 Eu1 O1 180.0(8) . 13 ?
O1 Eu1 O1 84.1(4) 15 14 ?
O1 Eu1 O1 95.9(4) 3 14 ?
O1 Eu1 O1 95.9(4) . 14 ?
O1 Eu1 O1 84.1(4) 13 14 ?
O1 Eu1 O1 95.9(4) 15 2 ?
O1 Eu1 O1 84.1(4) 3 2 ?
O1 Eu1 O1 84.1(4) . 2 ?
O1 Eu1 O1 95.9(4) 13 2 ?
O1 Eu1 O1 180.0(8) 14 2 ?
O1 Eu1 Ba1 46.42(7) 15 13 ?
O1 Eu1 Ba1 133.58(7) 3 13 ?
O1 Eu1 Ba1 133.59(7) . 13 ?
O1 Eu1 Ba1 46.42(7) 13 13 ?
O1 Eu1 Ba1 103.9(3) 14 13 ?
O1 Eu1 Ba1 76.1(3) 2 13 ?
O1 Eu1 Ba1 133.58(7) 15 1_445 ?
O1 Eu1 Ba1 46.41(7) 3 1_445 ?
O1 Eu1 Ba1 103.9(3) . 1_445 ?
O1 Eu1 Ba1 76.1(3) 13 1_445 ?
O1 Eu1 Ba1 133.58(7) 14 1_445 ?
O1 Eu1 Ba1 46.42(7) 2 1_445 ?
Ba1 Eu1 Ba1 92.24(2) 13 1_445 ?
O1 Eu1 Ba1 46.41(7) 15 13_665 ?
O1 Eu1 Ba1 133.58(7) 3 13_665 ?
O1 Eu1 Ba1 76.1(3) . 13_665 ?
O1 Eu1 Ba1 103.9(3) 13 13_665 ?
O1 Eu1 Ba1 46.42(7) 14 13_665 ?
O1 Eu1 Ba1 133.58(7) 2 13_665 ?
Ba1 Eu1 Ba1 87.76(2) 13 13_665 ?
Ba1 Eu1 Ba1 180.00(3) 1_445 13_665 ?
O1 Eu1 Ba1 76.1(3) 15 1_455 ?
O1 Eu1 Ba1 103.9(3) 3 1_455 ?
O1 Eu1 Ba1 46.42(7) . 1_455 ?
O1 Eu1 Ba1 133.59(7) 13 1_455 ?
O1 Eu1 Ba1 133.59(7) 14 1_455 ?
O1 Eu1 Ba1 46.41(7) 2 1_455 ?
Ba1 Eu1 Ba1 92.24(2) 13 1_455 ?
Ba1 Eu1 Ba1 87.76(2) 1_445 1_455 ?
Ba1 Eu1 Ba1 92.24(2) 13_665 1_455 ?
O1 Eu1 Ba1 103.9(3) 15 13_655 ?
O1 Eu1 Ba1 76.1(3) 3 13_655 ?
O1 Eu1 Ba1 133.58(7) . 13_655 ?
O1 Eu1 Ba1 46.41(7) 13 13_655 ?
O1 Eu1 Ba1 46.41(7) 14 13_655 ?
O1 Eu1 Ba1 133.59(7) 2 13_655 ?
Ba1 Eu1 Ba1 87.76(2) 13 13_655 ?
Ba1 Eu1 Ba1 92.24(2) 1_445 13_655 ?
Ba1 Eu1 Ba1 87.76(2) 13_665 13_655 ?
Ba1 Eu1 Ba1 180.00(3) 1_455 13_655 ?
O1 Eu1 Ba1 133.59(7) 15 . ?
O1 Eu1 Ba1 46.41(7) 3 . ?
O1 Eu1 Ba1 46.41(7) . . ?
O1 Eu1 Ba1 133.58(7) 13 . ?
O1 Eu1 Ba1 76.1(3) 14 . ?
O1 Eu1 Ba1 103.9(3) 2 . ?
Ba1 Eu1 Ba1 180.0 13 . ?
Ba1 Eu1 Ba1 87.76(2) 1_445 . ?
Ba1 Eu1 Ba1 92.24(2) 13_665 . ?
Ba1 Eu1 Ba1 87.76(2) 1_455 . ?
Ba1 Eu1 Ba1 92.24(2) 13_655 . ?
O2 Ba1 O2 65.6(3) 1_655 3 ?
O2 Ba1 O2 65.6(3) 1_655 2_665 ?
O2 Ba1 O2 65.6(3) 3 2_665 ?
O2 Ba1 O1 106.8(2) 1_655 2_655 ?
O2 Ba1 O1 73.2(3) 3 2_655 ?
O2 Ba1 O1 137.5(2) 2_665 2_655 ?
O2 Ba1 O1 73.2(3) 1_655 1_655 ?
O2 Ba1 O1 106.8(2) 3 1_655 ?
O2 Ba1 O1 137.5(2) 2_665 1_655 ?
O1 Ba1 O1 64.3(4) 2_655 1_655 ?
O2 Ba1 O1 137.5(2) 1_655 3 ?
O2 Ba1 O1 73.2(3) 3 3 ?
O2 Ba1 O1 106.8(2) 2_665 3 ?
O1 Ba1 O1 48.9(4) 2_655 3 ?
O1 Ba1 O1 110.54(17) 1_655 3 ?
O2 Ba1 O1 73.2(3) 1_655 3_665 ?
O2 Ba1 O1 137.5(2) 3 3_665 ?
O2 Ba1 O1 106.8(2) 2_665 3_665 ?
O1 Ba1 O1 110.54(17) 2_655 3_665 ?
O1 Ba1 O1 48.9(4) 1_655 3_665 ?
O1 Ba1 O1 142.4(4) 3 3_665 ?
O2 Ba1 O1 137.5(2) 1_655 . ?
O2 Ba1 O1 106.8(2) 3 . ?
O2 Ba1 O1 73.2(3) 2_665 . ?
O1 Ba1 O1 110.54(17) 2_655 . ?
O1 Ba1 O1 142.4(4) 1_655 . ?
O1 Ba1 O1 64.3(4) 3 . ?
O1 Ba1 O1 110.54(17) 3_665 . ?
O2 Ba1 O1 106.8(2) 1_655 2_665 ?
O2 Ba1 O1 137.5(2) 3 2_665 ?
O2 Ba1 O1 73.2(3) 2_665 2_665 ?
O1 Ba1 O1 142.4(4) 2_655 2_665 ?
O1 Ba1 O1 110.54(17) 1_655 2_665 ?
O1 Ba1 O1 110.54(17) 3 2_665 ?
O1 Ba1 O1 64.3(4) 3_665 2_665 ?
O1 Ba1 O1 48.9(4) . 2_665 ?
O2 Ba1 B1 121.3(3) 1_655 1_545 ?
O2 Ba1 B1 67.6(4) 3 1_545 ?
O2 Ba1 B1 121.3(3) 2_665 1_545 ?
O1 Ba1 B1 24.8(2) 2_655 1_545 ?
O1 Ba1 B1 88.7(2) 1_655 1_545 ?
O1 Ba1 B1 24.8(2) 3 1_545 ?
O1 Ba1 B1 131.7(3) 3_665 1_545 ?
O1 Ba1 B1 88.7(2) . 1_545 ?
O1 Ba1 B1 131.7(3) 2_665 1_545 ?
O2 Ba1 B1 67.6(4) 1_655 1_655 ?
O2 Ba1 B1 121.3(3) 3 1_655 ?
O2 Ba1 B1 121.3(3) 2_665 1_655 ?
O1 Ba1 B1 88.7(2) 2_655 1_655 ?
O1 Ba1 B1 24.8(2) 1_655 1_655 ?
O1 Ba1 B1 131.7(3) 3 1_655 ?
O1 Ba1 B1 24.8(2) 3_665 1_655 ?
O1 Ba1 B1 131.7(3) . 1_655 ?
O1 Ba1 B1 88.7(2) 2_665 1_655 ?
B1 Ba1 B1 112.4(3) 1_545 1_655 ?
O2 Ba1 B1 121.3(3) 1_655 . ?
O2 Ba1 B1 121.3(3) 3 . ?
O2 Ba1 B1 67.6(4) 2_665 . ?
O1 Ba1 B1 131.7(3) 2_655 . ?
O1 Ba1 B1 131.7(3) 1_655 . ?
O1 Ba1 B1 88.7(2) 3 . ?
O1 Ba1 B1 88.7(2) 3_665 . ?
O1 Ba1 B1 24.8(2) . . ?
O1 Ba1 B1 24.8(2) 2_665 . ?
B1 Ba1 B1 112.4(3) 1_545 . ?
B1 Ba1 B1 112.4(3) 1_655 . ?
O2 Ba2 O2 142.17(18) 16_656 3 ?
O2 Ba2 O2 68.3(3) 16_656 18_556 ?
O2 Ba2 O2 99.2(4) 3 18_556 ?
O2 Ba2 O2 99.2(4) 16_656 1_655 ?
O2 Ba2 O2 68.3(3) 3 1_655 ?
O2 Ba2 O2 142.17(18) 18_556 1_655 ?
O2 Ba2 O2 68.3(3) 16_656 17_666 ?
O2 Ba2 O2 142.17(17) 3 17_666 ?
O2 Ba2 O2 68.3(3) 18_556 17_666 ?
O2 Ba2 O2 142.17(17) 1_655 17_666 ?
O2 Ba2 O2 142.17(17) 16_656 2_665 ?
O2 Ba2 O2 68.3(3) 3 2_665 ?
O2 Ba2 O2 142.17(17) 18_556 2_665 ?
O2 Ba2 O2 68.3(3) 1_655 2_665 ?
O2 Ba2 O2 99.2(4) 17_666 2_665 ?
O2 Ba2 O3 71.08(9) 16_656 1_655 ?
O2 Ba2 O3 71.08(9) 3 1_655 ?
O2 Ba2 O3 71.08(9) 18_556 1_655 ?
O2 Ba2 O3 71.08(9) 1_655 1_655 ?
O2 Ba2 O3 130.4(2) 17_666 1_655 ?
O2 Ba2 O3 130.4(2) 2_665 1_655 ?
O2 Ba2 O3 130.4(2) 16_656 . ?
O2 Ba2 O3 71.08(9) 3 . ?
O2 Ba2 O3 71.08(9) 18_556 . ?
O2 Ba2 O3 130.4(2) 1_655 . ?
O2 Ba2 O3 71.08(9) 17_666 . ?
O2 Ba2 O3 71.08(9) 2_665 . ?
O3 Ba2 O3 120.0 1_655 . ?
O2 Ba2 O3 71.08(9) 16_656 1_665 ?
O2 Ba2 O3 130.4(2) 3 1_665 ?
O2 Ba2 O3 130.4(2) 18_556 1_665 ?
O2 Ba2 O3 71.08(9) 1_655 1_665 ?
O2 Ba2 O3 71.08(9) 17_666 1_665 ?
O2 Ba2 O3 71.08(9) 2_665 1_665 ?
O3 Ba2 O3 120.0 1_655 1_665 ?
O3 Ba2 O3 120.0 . 1_665 ?
O2 Ba2 Bi1 45.818(16) 16_656 16_656 ?
O2 Ba2 Bi1 99.29(15) 3 16_656 ?
O2 Ba2 Bi1 45.818(16) 18_556 16_656 ?
O2 Ba2 Bi1 99.29(15) 1_655 16_656 ?
O2 Ba2 Bi1 96.1(2) 17_666 16_656 ?
O2 Ba2 Bi1 164.7(2) 2_665 16_656 ?
O3 Ba2 Bi1 34.313(13) 1_655 16_656 ?
O3 Ba2 Bi1 114.392(4) . 16_656 ?
O3 Ba2 Bi1 114.392(4) 1_665 16_656 ?
O2 Ba2 Bi1 45.818(17) 16_656 16_666 ?
O2 Ba2 Bi1 164.7(2) 3 16_666 ?
O2 Ba2 Bi1 96.1(2) 18_556 16_666 ?
O2 Ba2 Bi1 99.29(15) 1_655 16_666 ?
O2 Ba2 Bi1 45.818(17) 17_666 16_666 ?
O2 Ba2 Bi1 99.29(15) 2_665 16_666 ?
O3 Ba2 Bi1 114.392(4) 1_655 16_666 ?
O3 Ba2 Bi1 114.392(4) . 16_666 ?
O3 Ba2 Bi1 34.313(13) 1_665 16_666 ?
Bi1 Ba2 Bi1 91.337(18) 16_656 16_666 ?
O2 Ba2 Bi1 99.29(15) 16_656 1_655 ?
O2 Ba2 Bi1 45.818(17) 3 1_655 ?
O2 Ba2 Bi1 99.29(15) 18_556 1_655 ?
O2 Ba2 Bi1 45.818(16) 1_655 1_655 ?
O2 Ba2 Bi1 164.7(2) 17_666 1_655 ?
O2 Ba2 Bi1 96.1(2) 2_665 1_655 ?
O3 Ba2 Bi1 34.313(13) 1_655 1_655 ?
O3 Ba2 Bi1 114.392(4) . 1_655 ?
O3 Ba2 Bi1 114.392(4) 1_665 1_655 ?
Bi1 Ba2 Bi1 68.63(3) 16_656 1_655 ?
Bi1 Ba2 Bi1 131.215(8) 16_666 1_655 ?
O3 Bi1 O2 88.24(18) . 2 ?
O3 Bi1 O2 88.24(18) . 3 ?
O2 Bi1 O2 119.907(19) 2 3 ?
O3 Bi1 O2 88.24(18) . . ?
O2 Bi1 O2 119.907(19) 2 . ?
O2 Bi1 O2 119.91(2) 3 . ?
O3 Bi1 O2 88.24(18) . 2_665 ?
O2 Bi1 O2 171.5(5) 2 2_665 ?
O2 Bi1 O2 67.7(5) 3 2_665 ?
O2 Bi1 O2 52.2(5) . 2_665 ?
O3 Bi1 O2 88.24(18) . 3_455 ?
O2 Bi1 O2 52.2(5) 2 3_455 ?
O2 Bi1 O2 171.5(5) 3 3_455 ?
O2 Bi1 O2 67.7(5) . 3_455 ?
O2 Bi1 O2 119.907(19) 2_665 3_455 ?
O3 Bi1 O2 88.24(18) . 1_545 ?
O2 Bi1 O2 67.7(5) 2 1_545 ?
O2 Bi1 O2 52.2(5) 3 1_545 ?
O2 Bi1 O2 171.5(5) . 1_545 ?
O2 Bi1 O2 119.91(2) 2_665 1_545 ?
O2 Bi1 O2 119.91(2) 3_455 1_545 ?
O3 Bi1 Ba1 123.80(2) . . ?
O2 Bi1 Ba1 139.7(2) 2 . ?
O2 Bi1 Ba1 47.7(2) 3 . ?
O2 Bi1 Ba1 87.8(2) . . ?
O2 Bi1 Ba1 47.7(2) 2_665 . ?
O2 Bi1 Ba1 139.7(2) 3_455 . ?
O2 Bi1 Ba1 87.8(2) 1_545 . ?
O3 Bi1 Ba1 123.80(2) . 1_445 ?
O2 Bi1 Ba1 47.7(2) 2 1_445 ?
O2 Bi1 Ba1 87.8(2) 3 1_445 ?
O2 Bi1 Ba1 139.7(2) . 1_445 ?
O2 Bi1 Ba1 139.7(2) 2_665 1_445 ?
O2 Bi1 Ba1 87.8(2) 3_455 1_445 ?
O2 Bi1 Ba1 47.7(2) 1_545 1_445 ?
Ba1 Bi1 Ba1 92.05(3) . 1_445 ?
O3 Bi1 Ba1 123.80(2) . 1_455 ?
O2 Bi1 Ba1 87.8(2) 2 1_455 ?
O2 Bi1 Ba1 139.7(2) 3 1_455 ?
O2 Bi1 Ba1 47.7(2) . 1_455 ?
O2 Bi1 Ba1 87.8(2) 2_665 1_455 ?
O2 Bi1 Ba1 47.7(2) 3_455 1_455 ?
O2 Bi1 Ba1 139.7(2) 1_545 1_455 ?
Ba1 Bi1 Ba1 92.05(3) . 1_455 ?
Ba1 Bi1 Ba1 92.04(3) 1_445 1_455 ?
O3 Bi1 Ba2 55.685(13) . 1_445 ?
O2 Bi1 Ba2 45.3(2) 2 1_445 ?
O2 Bi1 Ba2 85.8(2) 3 1_445 ?
O2 Bi1 Ba2 136.4(2) . 1_445 ?
O2 Bi1 Ba2 136.4(2) 2_665 1_445 ?
O2 Bi1 Ba2 85.8(2) 3_455 1_445 ?
O2 Bi1 Ba2 45.3(2) 1_545 1_445 ?
Ba1 Bi1 Ba2 131.057(5) . 1_445 ?
Ba1 Bi1 Ba2 68.120(15) 1_445 1_445 ?
Ba1 Bi1 Ba2 131.056(5) 1_455 1_445 ?
O3 Bi1 Ba2 55.685(13) . . ?
O2 Bi1 Ba2 136.4(2) 2 . ?
O2 Bi1 Ba2 45.3(2) 3 . ?
O2 Bi1 Ba2 85.8(2) . . ?
O2 Bi1 Ba2 45.3(2) 2_665 . ?
O2 Bi1 Ba2 136.4(2) 3_455 . ?
O2 Bi1 Ba2 85.8(2) 1_545 . ?
Ba1 Bi1 Ba2 68.118(15) . . ?
Ba1 Bi1 Ba2 131.057(5) 1_445 . ?
Ba1 Bi1 Ba2 131.056(5) 1_455 . ?
Ba2 Bi1 Ba2 91.335(18) 1_445 . ?
O1 B1 O1 119.98(6) 2_665 . ?
O1 B1 O1 119.98(6) 2_665 3_565 ?
O1 B1 O1 119.98(6) . 3_565 ?
O1 B1 Ba1 61.1(3) 2_665 1_565 ?
O1 B1 Ba1 162.9(15) . 1_565 ?
O1 B1 Ba1 61.1(3) 3_565 1_565 ?
O1 B1 Ba1 162.9(15) 2_665 1_455 ?
O1 B1 Ba1 61.1(3) . 1_455 ?
O1 B1 Ba1 61.1(3) 3_565 1_455 ?
Ba1 B1 Ba1 112.4(3) 1_565 1_455 ?
O1 B1 Ba1 61.1(3) 2_665 . ?
O1 B1 Ba1 61.1(3) . . ?
O1 B1 Ba1 162.9(15) 3_565 . ?
Ba1 B1 Ba1 112.4(3) 1_565 . ?
Ba1 B1 Ba1 112.4(3) 1_455 . ?
O2 B2 O2 120.00(2) . 3_565 ?
O2 B2 O2 120.00(2) . 2_665 ?
O2 B2 O2 120.00(2) 3_565 2_665 ?
B1 O1 Eu1 140.0(12) . . ?
B1 O1 Ba1 94.1(4) . 1_455 ?
Eu1 O1 Ba1 98.5(2) . 1_455 ?
B1 O1 Ba1 94.1(4) . . ?
Eu1 O1 Ba1 98.5(2) . . ?
Ba1 O1 Ba1 142.4(4) 1_455 . ?
B2 O2 Ba2 130.2(10) . 1_455 ?
B2 O2 Bi1 93.9(2) . 1_565 ?
Ba2 O2 Bi1 88.8(2) 1_455 1_565 ?
B2 O2 Bi1 93.9(2) . . ?
Ba2 O2 Bi1 88.8(2) 1_455 . ?
Bi1 O2 Bi1 171.5(5) 1_565 . ?
B2 O2 Ba1 129.0(10) . 1_455 ?
Ba2 O2 Ba1 100.8(4) 1_455 1_455 ?
Bi1 O2 Ba1 86.2(2) 1_565 1_455 ?
Bi1 O2 Ba1 86.2(2) . 1_455 ?
Bi1 O3 Bi1 180.0 16_556 . ?
Bi1 O3 Ba2 90.0 16_556 1_445 ?
Bi1 O3 Ba2 90.0 . 1_445 ?
Bi1 O3 Ba2 90.0 16_556 . ?
Bi1 O3 Ba2 90.0 . . ?
Ba2 O3 Ba2 120.0 1_445 . ?
Bi1 O3 Ba2 90.0 16_556 1_455 ?
Bi1 O3 Ba2 90.0 . 1_455 ?
Ba2 O3 Ba2 120.0 1_445 1_455 ?
Ba2 O3 Ba2 120.0 . 1_455 ?

loop_
_geom_bond_atom_site_label_1
_geom_bond_atom_site_label_2
_geom_bond_distance
_geom_bond_site_symmetry_2
_geom_bond_publ_flag
Eu1 O1 2.279(10) 15 ?
Eu1 O1 2.279(10) 3 ?
Eu1 O1 2.279(10) . ?
Eu1 O1 2.279(10) 13 ?
Eu1 O1 2.279(10) 14 ?
Eu1 O1 2.279(10) 2 ?
Eu1 Ba1 3.9172(7) 13 ?
Eu1 Ba1 3.9172(7) 1_445 ?
Eu1 Ba1 3.9172(7) 13_665 ?
Eu1 Ba1 3.9172(7) 1_455 ?
Eu1 Ba1 3.9172(7) 13_655 ?
Eu1 Ba1 3.9173(7) . ?
Ba1 O2 2.798(10) 1_655 ?
Ba1 O2 2.798(10) 3 ?
Ba1 O2 2.798(10) 2_665 ?
Ba1 O1 2.869(3) 2_655 ?
Ba1 O1 2.869(3) 1_655 ?
Ba1 O1 2.869(3) 3 ?
Ba1 O1 2.869(3) 3_665 ?
Ba1 O1 2.869(3) . ?
Ba1 O1 2.869(3) 2_665 ?
Ba1 B1 3.268(7) 1_545 ?
Ba1 B1 3.268(7) 1_655 ?
Ba1 B1 3.268(7) . ?
Ba2 O2 2.701(10) 16_656 ?
Ba2 O2 2.701(10) 3 ?
Ba2 O2 2.701(10) 18_556 ?
Ba2 O2 2.701(10) 1_655 ?
Ba2 O2 2.701(10) 17_666 ?
Ba2 O2 2.701(10) 2_665 ?
Ba2 O3 3.13530(6) 1_655 ?
Ba2 O3 3.13530(6) . ?
Ba2 O3 3.13530(6) 1_665 ?
Ba2 Bi1 3.7959(6) 16_656 ?
Ba2 Bi1 3.7959(6) 16_666 ?
Ba2 Bi1 3.7959(6) 1_655 ?
Bi1 O3 2.1399(11) . ?
Bi1 O2 2.7228(8) 2 ?
Bi1 O2 2.7228(8) 3 ?
Bi1 O2 2.7228(8) . ?
Bi1 O2 2.7228(8) 2_665 ?
Bi1 O2 2.7228(8) 3_455 ?
Bi1 O2 2.7228(8) 1_545 ?
B1 O1 1.372(11) 2_665 ?
B1 O1 1.372(11) . ?
B1 O1 1.372(11) 3_565 ?
B2 O2 1.384(11) . ?
B2 O2 1.384(11) 3_565 ?
B2 O2 1.384(11) 2_665 ?
